data_7051418
_journal_name_full 'New Journal of Chemistry'
_journal_paper_doi 10.1039/a809942a
_journal_year 1999
_chemical_formula_sum 'C96 H138 Li6 N12 O13'
_chemical_formula_weight 1709.82
_space_group_IT_number 2
_symmetry_cell_setting triclinic
_symmetry_space_group_name_Hall '-P 1'
_symmetry_space_group_name_H-M 'P -1'
_cell_angle_alpha 92.99(7)
_cell_angle_beta 107.62(7)
_cell_angle_gamma 114.08(7)
_cell_formula_units_Z 1
_cell_length_a 12.465(14)
_cell_length_b 15.211(17)
_cell_length_c 15.227(13)
_cell_measurement_temperature 153(2)
_cell_volume 2460.6(45)
_diffrn_ambient_temperature 153(2)
_exptl_crystal_density_diffrn 1.154
_refine_ls_R_factor_obs 0.0578
_refine_ls_wR_factor_obs 0.1394
_cod_depositor_comments
;
The following automatic conversions were performed:
'_symmetry_cell_setting' value 'Triclinic' changed to 'triclinic'
according to '/home/saulius/struct/CIF-dictionaries/cif_core.dic'
dictionary named 'cif_core.dic' version 2.4.1 from 2010-06-29.

Automatic conversion script
Id: cif_fix_enum 1527 2010-12-29 10:47:43Z saulius 
;
_cod_database_code 7051418

loop_
_symmetry_equiv_pos_as_xyz
'x, y, z'
'-x, -y, -z'

loop_
_atom_site_aniso_label
_atom_site_aniso_U_11
_atom_site_aniso_U_22
_atom_site_aniso_U_33
_atom_site_aniso_U_23
_atom_site_aniso_U_13
_atom_site_aniso_U_12
Li1 0.027(2) 0.033(2) 0.032(2) 0.010(2) 0.009(2) 0.015(2)
Li2 0.031(2) 0.027(2) 0.037(2) 0.009(2) 0.016(2) 0.016(2)
Li3 0.028(2) 0.029(2) 0.036(2) 0.007(2) 0.011(2) 0.015(2)
O1 0.0526(11) 0.0396(10) 0.0428(10) -0.0049(8) 0.0057(8) 0.0273(9)
O2 0.0320(8) 0.0240(8) 0.0351(9) 0.0100(6) 0.0151(7) 0.0168(7)
O3 0.0311(9) 0.0361(10) 0.0820(14) 0.0184(9) 0.0280(9) 0.0129(8)
O4 0.0246(8) 0.0321(8) 0.0300(8) 0.0066(6) 0.0135(6) 0.0156(7)
O5 0.0594(12) 0.0652(13) 0.0515(12) 0.0331(10) 0.0223(10) 0.0408(11)
O6 0.0213(7) 0.0269(8) 0.0322(8) 0.0069(6) 0.0076(6) 0.0124(6)
N1 0.0292(10) 0.0251(10) 0.0344(10) 0.0086(8) 0.0135(8) 0.0138(8)
N2 0.0449(12) 0.0292(10) 0.0397(12) 0.0143(9) 0.0183(10) 0.0184(9)
N3 0.0312(10) 0.0323(10) 0.0336(11) 0.0039(8) 0.0147(8) 0.0155(9)
N4 0.0445(13) 0.065(2) 0.0374(12) -0.0089(11) 0.0105(10) 0.0264(12)
N5 0.0278(10) 0.0292(10) 0.0334(10) 0.0083(8) 0.0099(8) 0.0120(8)
N6 0.0297(11) 0.0349(12) 0.0477(13) 0.0120(10) 0.0066(9) 0.0027(9)
C1 0.062(2) 0.054(2) 0.062(2) -0.019(2) -0.003(2) 0.026(2)
C2 0.0425(14) 0.0266(12) 0.0348(13) 0.0044(10) 0.0136(11) 0.0171(11)
C3 0.0385(13) 0.0354(13) 0.0411(14) 0.0079(11) 0.0157(11) 0.0235(11)
C4 0.0293(12) 0.0330(13) 0.0363(13) 0.0064(10) 0.0114(10) 0.0156(10)
C5 0.0322(12) 0.0256(11) 0.0334(12) 0.0094(9) 0.0152(10) 0.0152(10)
C6 0.0338(13) 0.0331(13) 0.0427(14) 0.0077(11) 0.0131(11) 0.0217(11)
C7 0.0336(13) 0.0380(14) 0.0394(14) 0.0034(11) 0.0055(11) 0.0190(11)
C8 0.0291(12) 0.0229(11) 0.0353(12) 0.0081(9) 0.0141(10) 0.0125(9)
C9 0.0313(12) 0.0283(12) 0.0377(13) 0.0070(10) 0.0122(10) 0.0146(10)
C10 0.0346(13) 0.0310(12) 0.0401(13) 0.0095(10) 0.0139(10) 0.0190(11)
C11 0.0352(13) 0.0337(13) 0.0450(14) 0.0104(11) 0.0177(11) 0.0148(11)
C12 0.0387(14) 0.0320(13) 0.0403(14) 0.0096(10) 0.0111(11) 0.0197(11)
C13 0.063(2) 0.046(2) 0.045(2) 0.0195(13) 0.0264(14) 0.0246(14)
C14 0.050(2) 0.044(2) 0.153(4) 0.044(2) 0.050(2) 0.017(2)
C15 0.0276(12) 0.0366(13) 0.0419(14) 0.0115(11) 0.0164(10) 0.0138(11)
C16 0.0368(13) 0.0310(13) 0.049(2) 0.0150(11) 0.0181(12) 0.0170(11)
C17 0.0321(12) 0.0375(13) 0.0423(14) 0.0146(11) 0.0165(11) 0.0220(11)
C18 0.0284(12) 0.0318(12) 0.0283(12) 0.0082(9) 0.0124(9) 0.0159(10)
C19 0.0308(12) 0.0291(12) 0.0387(13) 0.0095(10) 0.0148(10) 0.0159(10)
C20 0.0294(12) 0.0400(14) 0.0429(14) 0.0110(11) 0.0157(10) 0.0207(11)
C21 0.0266(11) 0.0305(12) 0.0293(12) 0.0083(9) 0.0113(9) 0.0152(10)
C22 0.0369(13) 0.0351(13) 0.0453(14) 0.0054(11) 0.0192(11) 0.0190(11)
C23 0.0439(15) 0.0419(14) 0.0366(14) 0.0083(11) 0.0147(11) 0.0230(12)
C24 0.0396(15) 0.0407(15) 0.060(2) -0.0066(13) 0.0190(13) 0.0158(12)
C25 0.050(2) 0.061(2) 0.0387(15) 0.0042(13) 0.0117(12) 0.0314(15)
C26 0.058(2) 0.095(3) 0.055(2) -0.026(2) 0.007(2) 0.031(2)
C27 0.071(2) 0.077(2) 0.039(2) 0.028(2) 0.0174(15) 0.040(2)
C28 0.0357(13) 0.0411(14) 0.0378(14) 0.0187(11) 0.0100(11) 0.0206(12)
C29 0.049(2) 0.050(2) 0.056(2) 0.0252(13) 0.0256(13) 0.0344(14)
C30 0.0394(14) 0.0402(14) 0.0469(15) 0.0171(12) 0.0212(12) 0.0239(12)
C31 0.0236(11) 0.0298(12) 0.0323(12) 0.0078(10) 0.0082(9) 0.0103(10)
C32 0.0331(13) 0.0354(13) 0.0401(14) 0.0091(11) 0.0110(11) 0.0207(11)
C33 0.0451(15) 0.0440(15) 0.0371(14) 0.0141(11) 0.0192(11) 0.0246(12)
C34 0.0264(11) 0.0253(11) 0.0351(12) 0.0067(9) 0.0102(9) 0.0127(9)
C35 0.0373(13) 0.0341(13) 0.0418(14) 0.0083(11) 0.0156(11) 0.0151(11)
C36 0.0300(12) 0.0363(13) 0.0405(14) 0.0125(11) 0.0116(10) 0.0156(11)
C37 0.047(2) 0.0357(14) 0.048(2) 0.0035(12) 0.0127(13) 0.0148(12)
C38 0.0315(13) 0.0433(15) 0.047(2) 0.0168(12) 0.0142(11) 0.0159(11)
C39 0.045(2) 0.048(2) 0.080(2) 0.021(2) 0.012(2) -0.0015(14)

loop_
_atom_site_label
_atom_site_type_symbol
_atom_site_fract_x
_atom_site_fract_y
_atom_site_fract_z
_atom_site_U_iso_or_equiv
_atom_site_thermal_displace_type
_atom_site_occupancy
_atom_site_calc_flag
_atom_site_refinement_flags
_atom_site_disorder_group
Li1 Li 0.1856(3) 0.1046(3) 0.5657(3) 0.0299(8) Uani 1 d . .
Li2 Li -0.0157(4) -0.0633(3) 0.3670(3) 0.0299(8) Uani 1 d . .
Li3 Li 0.0225(3) 0.1073(3) 0.4236(3) 0.0302(8) Uani 1 d . .
O1 O 0.1749(2) 0.55659(13) 0.81901(13) 0.0460(5) Uani 1 d . .
O2 O 0.07455(14) 0.16058(11) 0.56434(11) 0.0278(3) Uani 1 d . .
O3 O 0.6997(2) 0.30293(13) 0.43287(15) 0.0482(5) Uani 1 d . .
O4 O 0.14563(13) 0.06164(11) 0.43582(10) 0.0268(3) Uani 1 d . .
O5 O -0.3541(2) 0.1585(2) 0.00294(14) 0.0526(5) Uani 1 d . .
O6 O -0.12638(13) -0.00597(11) 0.35455(10) 0.0267(3) Uani 1 d . .
N1 N 0.0347(2) 0.25067(13) 0.45001(13) 0.0283(4) Uani 1 d . .
N2 N 0.0862(2) 0.36994(14) 0.31362(14) 0.0361(5) Uani 1 d . .
N3 N 0.1284(2) -0.04239(14) 0.30879(13) 0.0312(4) Uani 1 d . .
N4 N 0.0614(2) -0.1246(2) 0.1148(2) 0.0499(6) Uani 1 d . .
N5 N -0.3401(2) -0.10048(14) 0.32639(13) 0.0305(4) Uani 1 d . .
N6 N -0.5816(2) -0.2683(2) 0.2579(2) 0.0432(5) Uani 1 d . .
C1 C 0.3001(3) 0.6050(2) 0.8847(2) 0.0666(9) Uani 1 d . .
H1A H 0.3122(7) 0.6651(10) 0.9219(12) 0.100 Uiso 1 calc R .
H1B H 0.3591(3) 0.6221(16) 0.8509(2) 0.100 Uiso 1 calc R .
H1C H 0.3155(8) 0.5614(7) 0.9267(11) 0.100 Uiso 1 calc R .
C2 C 0.1439(2) 0.4750(2) 0.7558(2) 0.0342(5) Uani 1 d . .
C3 C 0.0234(2) 0.4343(2) 0.6884(2) 0.0354(5) Uani 1 d . .
H3A H -0.0315(2) 0.4629(2) 0.6886(2) 0.043 Uiso 1 calc R .
C4 C -0.0165(2) 0.3521(2) 0.6210(2) 0.0323(5) Uani 1 d . .
H4A H -0.0993(2) 0.3243(2) 0.5758(2) 0.039 Uiso 1 calc R .
C5 C 0.0627(2) 0.3092(2) 0.6183(2) 0.0285(5) Uani 1 d . .
C6 C 0.1815(2) 0.3499(2) 0.6862(2) 0.0343(5) Uani 1 d . .
H6A H 0.2360(2) 0.3209(2) 0.6862(2) 0.041 Uiso 1 calc R .
C7 C 0.2237(2) 0.4328(2) 0.7552(2) 0.0380(6) Uani 1 d . .
H7A H 0.3061(2) 0.4600(2) 0.8012(2) 0.046 Uiso 1 calc R .
C8 C 0.0185(2) 0.2216(2) 0.5400(2) 0.0280(5) Uani 1 d . .
H8A H -0.0736(2) 0.1814(2) 0.5253(2) 0.034 Uiso 1 calc R .
C9 C 0.1634(2) 0.3202(2) 0.4620(2) 0.0320(5) Uani 1 d . .
H9A H 0.2227(2) 0.2951(2) 0.4958(2) 0.038 Uiso 1 calc R .
H9B H 0.1858(2) 0.3843(2) 0.4998(2) 0.038 Uiso 1 calc R .
C10 C -0.0508(2) 0.2897(2) 0.4005(2) 0.0334(5) Uani 1 d . .
H10A H -0.0287(2) 0.3541(2) 0.4376(2) 0.040 Uiso 1 calc R .
H10B H -0.1381(2) 0.2443(2) 0.3932(2) 0.040 Uiso 1 calc R .
C11 C 0.1732(2) 0.3337(2) 0.3659(2) 0.0371(6) Uani 1 d . .
H11A H 0.2602(2) 0.3808(2) 0.3741(2) 0.045 Uiso 1 calc R .
H11B H 0.1544(2) 0.2700(2) 0.3295(2) 0.045 Uiso 1 calc R .
C12 C -0.0416(2) 0.3020(2) 0.3047(2) 0.0362(6) Uani 1 d . .
H12A H -0.0658(2) 0.2373(2) 0.2673(2) 0.043 Uiso 1 calc R .
H12B H -0.1007(2) 0.3275(2) 0.2711(2) 0.043 Uiso 1 calc R .
C13 C 0.0931(3) 0.3784(2) 0.2203(2) 0.0490(7) Uani 1 d . .
H13A H 0.1788(5) 0.4241(11) 0.2264(2) 0.074 Uiso 1 calc R .
H13B H 0.0344(14) 0.4032(14) 0.1863(6) 0.074 Uiso 1 calc R .
H13C H 0.0707(18) 0.3137(3) 0.1854(5) 0.074 Uiso 1 calc R .
C14 C 0.7282(3) 0.4030(2) 0.4309(3) 0.0792(12) Uani 1 d . .
H14A H 0.8170(7) 0.4399(5) 0.4388(21) 0.119 Uiso 1 calc R .
H14B H 0.7117(26) 0.4306(6) 0.4821(12) 0.119 Uiso 1 calc R .
H14C H 0.6756(20) 0.4075(3) 0.3704(8) 0.119 Uiso 1 calc R .
C15 C 0.5791(2) 0.2397(2) 0.4237(2) 0.0343(5) Uani 1 d . .
C16 C 0.4816(2) 0.2656(2) 0.4108(2) 0.0374(6) Uani 1 d . .
H16A H 0.4950(2) 0.3311(2) 0.4067(2) 0.045 Uiso 1 calc R .
C17 C 0.3640(2) 0.1944(2) 0.4041(2) 0.0339(5) Uani 1 d . .
H17A H 0.2976(2) 0.2125(2) 0.3956(2) 0.041 Uiso 1 calc R .
C18 C 0.3403(2) 0.0984(2) 0.4093(2) 0.0279(5) Uani 1 d . .
C19 C 0.4397(2) 0.0739(2) 0.4223(2) 0.0311(5) Uani 1 d . .
H19A H 0.4260(2) 0.0082(2) 0.4259(2) 0.037 Uiso 1 calc R .
C20 C 0.5577(2) 0.1437(2) 0.4300(2) 0.0347(5) Uani 1 d . .
H20A H 0.6245(2) 0.1258(2) 0.4397(2) 0.042 Uiso 1 calc R .
C21 C 0.2117(2) 0.0215(2) 0.4048(2) 0.0275(5) Uani 1 d . .
H21A H 0.2271(2) -0.0229(2) 0.4480(2) 0.033 Uiso 1 calc R .
C22 C 0.1702(2) -0.1131(2) 0.2813(2) 0.0369(6) Uani 1 d . .
H22A H 0.1794(2) -0.1523(2) 0.3306(2) 0.044 Uiso 1 calc R .
H22B H 0.2532(2) -0.0775(2) 0.2751(2) 0.044 Uiso 1 calc R .
C23 C 0.1123(2) 0.0136(2) 0.2344(2) 0.0393(6) Uani 1 d . .
H23A H 0.1941(2) 0.0515(2) 0.2271(2) 0.047 Uiso 1 calc R .
H23B H 0.0825(2) 0.0607(2) 0.2520(2) 0.047 Uiso 1 calc R .
C24 C 0.0756(3) -0.1812(2) 0.1883(2) 0.0480(7) Uani 1 d . .
H24A H 0.1043(3) -0.2289(2) 0.1705(2) 0.058 Uiso 1 calc R .
H24B H -0.0067(3) -0.2184(2) 0.1952(2) 0.058 Uiso 1 calc R .
C25 C 0.0184(3) -0.0553(2) 0.1425(2) 0.0491(7) Uani 1 d . .
H25A H -0.0640(3) -0.0919(2) 0.1493(2) 0.059 Uiso 1 calc R .
H25B H 0.0074(3) -0.0169(2) 0.0929(2) 0.059 Uiso 1 calc R .
C26 C -0.0273(3) -0.1892(3) 0.0240(2) 0.0758(11) Uani 1 d . .
H26A H -0.0378(19) -0.1492(3) -0.0234(5) 0.114 Uiso 1 calc R .
H26B H -0.1087(8) -0.2287(14) 0.0298(5) 0.114 Uiso 1 calc R .
H26C H 0.0053(13) -0.2328(14) 0.0049(9) 0.114 Uiso 1 calc R .
C27 C -0.3221(3) 0.1390(3) -0.0747(2) 0.0598(8) Uani 1 d . .
H27A H -0.3455(20) 0.1751(13) -0.1225(7) 0.090 Uiso 1 calc R .
H27B H -0.3671(16) 0.0683(3) -0.1016(10) 0.090 Uiso 1 calc R .
H27C H -0.2313(4) 0.1600(15) -0.0540(4) 0.090 Uiso 1 calc R .
C28 C -0.3236(2) 0.1162(2) 0.0784(2) 0.0373(6) Uani 1 d . .
C29 C -0.3673(3) 0.1300(2) 0.1490(2) 0.0449(6) Uani 1 d . .
H29A H -0.4158(3) 0.1656(2) 0.1425(2) 0.054 Uiso 1 calc R .
C30 C -0.3405(2) 0.0922(2) 0.2288(2) 0.0381(6) Uani 1 d . .
H30A H -0.3714(2) 0.1018(2) 0.2766(2) 0.046 Uiso 1 calc R .
C31 C -0.2693(2) 0.0405(2) 0.2409(2) 0.0295(5) Uani 1 d . .
C32 C -0.2258(2) 0.0280(2) 0.1697(2) 0.0347(5) Uani 1 d . .
H32A H -0.1763(2) -0.0068(2) 0.1767(2) 0.042 Uiso 1 calc R .
C33 C -0.2527(2) 0.0650(2) 0.0880(2) 0.0390(6) Uani 1 d . .
H33A H -0.2227(2) 0.0551(2) 0.0398(2) 0.047 Uiso 1 calc R .
C34 C -0.2389(2) -0.0005(2) 0.3301(2) 0.0287(5) Uani 1 d . .
H34A H -0.2318(2) 0.0460(2) 0.3828(2) 0.034 Uiso 1 calc R .
C35 C -0.3775(2) -0.1728(2) 0.2421(2) 0.0376(6) Uani 1 d . .
H35A H -0.3024(2) -0.1769(2) 0.2367(2) 0.045 Uiso 1 calc R .
H35B H -0.4165(2) -0.1521(2) 0.1854(2) 0.045 Uiso 1 calc R .
C36 C -0.4510(2) -0.0962(2) 0.3352(2) 0.0354(5) Uani 1 d . .
H36A H -0.4921(2) -0.0747(2) 0.2800(2) 0.042 Uiso 1 calc R .
H36B H -0.4259(2) -0.0476(2) 0.3923(2) 0.042 Uiso 1 calc R .
C37 C -0.4708(3) -0.2733(2) 0.2481(2) 0.0460(7) Uani 1 d . .
H37A H -0.4968(3) -0.3217(2) 0.1906(2) 0.055 Uiso 1 calc R .
H37B H -0.4300(3) -0.2955(2) 0.3028(2) 0.055 Uiso 1 calc R .
C38 C -0.5420(2) -0.1956(2) 0.3415(2) 0.0406(6) Uani 1 d . .
H38A H -0.5016(2) -0.2160(2) 0.3978(2) 0.049 Uiso 1 calc R .
H38B H -0.6165(2) -0.1916(2) 0.3483(2) 0.049 Uiso 1 calc R .
C39 C -0.6717(3) -0.3645(2) 0.2635(3) 0.0677(10) Uani 1 d . .
H39A H -0.6998(18) -0.4118(5) 0.2055(8) 0.102 Uiso 1 calc R .
H39B H -0.7443(11) -0.3593(4) 0.2712(17) 0.102 Uiso 1 calc R .
H39C H -0.6315(8) -0.3869(9) 0.3174(11) 0.102 Uiso 1 calc R .
C100 C 0.3872(6) 0.3792(3) 0.0478(4) 0.086(2) Uiso 0.50 d PG 1
H10C H 0.3981(6) 0.4420(3) 0.0344(4) 0.104 Uiso 0.50 calc PR 1
C101 C 0.3749(6) 0.3074(4) -0.0199(3) 0.070(2) Uiso 0.50 d PG 1
H10D H 0.3773(8) 0.3211(6) -0.0797(3) 0.085 Uiso 0.50 calc PR 1
C102 C 0.3591(5) 0.2156(4) -0.0003(3) 0.066(2) Uiso 0.50 d PG 1
H10E H 0.3507(8) 0.1665(5) -0.0467(4) 0.079 Uiso 0.50 calc PR 1
C103 C 0.3556(5) 0.1956(3) 0.0871(4) 0.075(2) Uiso 0.50 d PG 1
H10F H 0.3448(8) 0.1329(4) 0.1005(5) 0.090 Uiso 0.50 calc PR 1
C104 C 0.3679(6) 0.2675(4) 0.1549(3) 0.070(2) Uiso 0.50 d PG 1
H10G H 0.3655(8) 0.2538(6) 0.2146(3) 0.084 Uiso 0.50 calc PR 1
C105 C 0.3837(6) 0.3592(4) 0.1352(3) 0.077(2) Uiso 0.50 d PGD 1
C106 C 0.4162(14) 0.4370(10) 0.2182(9) 0.163(5) Uiso 0.50 d PD 1
H10H H 0.3681(82) 0.4070(20) 0.2580(45) 0.244 Uiso 0.50 calc PR 1
H10I H 0.3951(104) 0.4890(44) 0.1952(9) 0.244 Uiso 0.50 calc PR 1
H10J H 0.5063(24) 0.4652(61) 0.2550(47) 0.244 Uiso 0.50 calc PR 1
C200 C 0.3704(6) 0.2670(4) 0.0045(3) 0.071(2) Uiso 0.50 d PG 2
H20B H 0.3651(6) 0.2208(4) -0.0430(3) 0.085 Uiso 0.50 calc PR 2
C201 C 0.3888(7) 0.3607(5) -0.0100(4) 0.105(3) Uiso 0.50 d PG 2
H20C H 0.3960(10) 0.3787(7) -0.0675(5) 0.126 Uiso 0.50 calc PR 2
C202 C 0.3965(8) 0.4283(4) 0.0596(5) 0.127(4) Uiso 0.50 d PG 2
H20D H 0.4091(11) 0.4923(5) 0.0497(7) 0.153 Uiso 0.50 calc PR 2
C203 C 0.3859(7) 0.4020(4) 0.1438(4) 0.118(4) Uiso 0.50 d PG 2
H20E H 0.3913(10) 0.4482(5) 0.1914(6) 0.142 Uiso 0.50 calc PR 2
C204 C 0.3676(6) 0.3083(4) 0.1584(3) 0.061(2) Uiso 0.50 d PG 2
H20F H 0.3603(8) 0.2904(6) 0.2159(4) 0.074 Uiso 0.50 calc PR 2
C205 C 0.3598(5) 0.2408(3) 0.0887(3) 0.059(2) Uiso 0.50 d PGD 2
C206 C 0.3351(10) 0.1363(7) 0.1039(8) 0.111(3) Uiso 0.50 d PD 2
H20G H 0.3675(64) 0.1080(22) 0.0650(41) 0.167 Uiso 0.50 calc PR 2
H20H H 0.2444(12) 0.0954(16) 0.0861(51) 0.167 Uiso 0.50 calc PR 2
H20I H 0.3774(60) 0.1387(9) 0.1704(13) 0.167 Uiso 0.50 calc PR 2
O300 O 0.1884(5) 0.5369(4) 1.0417(4) 0.0850(15) Uiso 0.50 d P .
C301 C 0.1264(7) 0.5969(5) 1.0294(5) 0.068(2) Uiso 0.50 d P .
H30B H 0.1294(7) 0.6242(5) 0.9722(5) 0.082 Uiso 0.50 calc PR .
H30C H 0.1683(7) 0.6523(5) 1.0841(5) 0.082 Uiso 0.50 calc PR .
C302 C -0.0090(13) 0.5357(10) 1.0203(10) 0.101(4) Uiso 0.50 d P .
H30D H -0.0655(13) 0.5625(10) 0.9848(10) 0.121 Uiso 0.50 calc PR .
H30E H -0.0182(13) 0.5279(10) 1.0821(10) 0.121 Uiso 0.50 calc PR .
C303 C -0.0294(13) 0.4387(10) 0.9633(10) 0.099(4) Uiso 0.50 d P .
H30F H -0.0888(13) 0.3808(10) 0.9792(10) 0.118 Uiso 0.50 calc PR .
H30G H -0.0631(13) 0.4358(10) 0.8949(10) 0.118 Uiso 0.50 calc PR .
C304 C 0.0980(7) 0.4416(6) 0.9917(6) 0.078(2) Uiso 0.50 d P .
H30H H 0.1021(7) 0.3931(6) 1.0319(6) 0.093 Uiso 0.50 calc PR .
H30I H 0.1148(7) 0.4247(6) 0.9352(6) 0.093 Uiso 0.50 calc PR .

loop_
_geom_bond_atom_site_label_1
_geom_bond_atom_site_label_2
_geom_bond_distance
_geom_bond_site_symmetry_2
_geom_bond_publ_flag
Li1 O2 1.894(4) . ?
Li1 O4 1.894(4) . ?
Li1 O6 2.025(4) 2_556 ?
Li1 N5 2.147(5) 2_556 ?
Li1 C34 2.439(5) 2_556 ?
Li1 Li2 2.495(6) 2_556 ?
Li1 Li3 2.496(6) . ?
Li1 Li3 3.261(7) 2_556 ?
Li1 Li2 3.367(7) . ?
Li2 O6 1.881(4) . ?
Li2 O2 1.887(4) 2_556 ?
Li2 O4 2.037(5) . ?
Li2 N3 2.154(5) . ?
Li2 Li3 2.492(6) . ?
Li2 Li1 2.495(6) 2_556 ?
Li2 Li3 3.311(6) 2_556 ?
Li3 O6 1.881(5) . ?
Li3 O4 1.893(4) . ?
Li3 O2 2.054(5) . ?
Li3 N1 2.131(5) . ?
Li3 Li1 3.261(7) 2_556 ?
Li3 Li2 3.311(6) 2_556 ?
O1 C2 1.370(3) . ?
O1 C1 1.421(4) . ?
O2 C8 1.376(3) . ?
O2 Li2 1.887(4) 2_556 ?
O3 C15 1.373(3) . ?
O3 C14 1.419(4) . ?
O4 C21 1.375(3) . ?
O5 C28 1.375(3) . ?
O5 C27 1.412(4) . ?
O6 C34 1.376(3) . ?
O6 Li1 2.025(4) 2_556 ?
N1 C10 1.461(3) . ?
N1 C9 1.464(4) . ?
N1 C8 1.507(3) . ?
N2 C11 1.457(3) . ?
N2 C13 1.459(4) . ?
N2 C12 1.461(4) . ?
N3 C22 1.466(3) . ?
N3 C23 1.466(3) . ?
N3 C21 1.506(4) . ?
N4 C24 1.459(4) . ?
N4 C25 1.459(4) . ?
N4 C26 1.465(4) . ?
N5 C36 1.456(3) . ?
N5 C35 1.466(4) . ?
N5 C34 1.513(3) . ?
N5 Li1 2.147(5) 2_556 ?
N6 C38 1.454(4) . ?
N6 C39 1.462(4) . ?
N6 C37 1.465(4) . ?
C2 C7 1.388(4) . ?
C2 C3 1.391(4) . ?
C3 C4 1.383(4) . ?
C4 C5 1.396(3) . ?
C5 C6 1.380(4) . ?
C5 C8 1.530(4) . ?
C6 C7 1.399(4) . ?
C9 C11 1.523(4) . ?
C10 C12 1.513(4) . ?
C15 C20 1.388(4) . ?
C15 C16 1.388(4) . ?
C16 C17 1.391(4) . ?
C17 C18 1.378(4) . ?
C18 C19 1.396(3) . ?
C18 C21 1.529(4) . ?
C19 C20 1.383(4) . ?
C22 C24 1.519(4) . ?
C23 C25 1.511(4) . ?
C28 C33 1.380(4) . ?
C28 C29 1.386(4) . ?
C29 C30 1.380(4) . ?
C30 C31 1.388(3) . ?
C31 C32 1.387(4) . ?
C31 C34 1.532(3) . ?
C32 C33 1.397(4) . ?
C34 Li1 2.440(5) 2_556 ?
C35 C37 1.525(4) . ?
C36 C38 1.504(4) . ?
C100 C101 1.39 . ?
C100 C105 1.39 . ?
C101 C102 1.39 . ?
C102 C103 1.39 . ?
C103 C104 1.39 . ?
C104 C105 1.39 . ?
C105 C106 1.517(11) . ?
C200 C201 1.39 . ?
C200 C205 1.39 . ?
C201 C202 1.39 . ?
C202 C203 1.39 . ?
C203 C204 1.39 . ?
C204 C205 1.39 . ?
C205 C206 1.535(9) . ?
O300 C301 1.404(9) . ?
O300 C304 1.408(9) . ?
C301 C302 1.51(2) . ?
C302 C303 1.556(13) . ?
C303 C304 1.496(15) . ?
